data_7042122
loop_
_publ_author_name
'Cui, Long'
'Ge, Jing-Yuan'
'Leong, Chanel F.'
'D'Alessandro, Deanna M'
'Zuo, Jing-Lin'

_publ_section_title
;
 A heterometallic ferrimagnet based on a new TTF-bis(oxamato) ligand.
;
_journal_issue 12
_journal_name_full 'Dalton transactions (Cambridge, England : 2003)'
_journal_page_first 3980
_journal_page_last 3988
_journal_paper_doi 10.1039/c6dt04903f
_journal_volume 46
_journal_year 2017
_chemical_formula_sum 'C40 H40 N4 O12 S12'
_chemical_formula_weight 1153.48
_chemical_name_systematic
; 
 ? 
;
_space_group_IT_number 14
_symmetry_cell_setting monoclinic
_symmetry_space_group_name_Hall '-P 2ybc'
_symmetry_space_group_name_H-M 'P 1 21/c 1'
_atom_sites_solution_hydrogens geom
_atom_sites_solution_primary direct
_atom_sites_solution_secondary difmap
_audit_creation_method SHELXL-97
_audit_update_record
;
2016-12-21 deposited with the CCDC.
2017-02-20 downloaded from the CCDC.
;
_cell_angle_alpha 90.00
_cell_angle_beta 103.623(6)
_cell_angle_gamma 90.00
_cell_formula_units_Z 2
_cell_length_a 18.933(7)
_cell_length_b 4.897(2)
_cell_length_c 27.689(11)
_cell_measurement_reflns_used 4199
_cell_measurement_temperature 293(2)
_cell_measurement_theta_max 27.148
_cell_measurement_theta_min 2.962
_cell_volume 2495.0(17)
_computing_structure_refinement 'SHELXL-97 (Sheldrick, 2008)'
_computing_structure_solution 'SHELXS-97 (Sheldrick, 2008)'
_diffrn_ambient_temperature 293(2)
_diffrn_measured_fraction_theta_full 0.960
_diffrn_measured_fraction_theta_max 0.960
_diffrn_measurement_device_type 'CCD area detector'
_diffrn_measurement_method 'phi and omega scans'
_diffrn_radiation_monochromator graphite
_diffrn_radiation_source 'fine-focus sealed tube'
_diffrn_radiation_type MoK\a
_diffrn_radiation_wavelength 0.71073
_diffrn_reflns_av_R_equivalents 0.0565
_diffrn_reflns_av_sigmaI/netI 0.0478
_diffrn_reflns_limit_h_max 22
_diffrn_reflns_limit_h_min -22
_diffrn_reflns_limit_k_max 5
_diffrn_reflns_limit_k_min -3
_diffrn_reflns_limit_l_max 32
_diffrn_reflns_limit_l_min -32
_diffrn_reflns_number 11860
_diffrn_reflns_theta_full 25.00
_diffrn_reflns_theta_max 25.00
_diffrn_reflns_theta_min 1.11
_exptl_absorpt_coefficient_mu 0.588
_exptl_absorpt_correction_T_max 0.8965
_exptl_absorpt_correction_T_min 0.8669
_exptl_absorpt_correction_type multi-scan
_exptl_absorpt_process_details sadabs
_exptl_crystal_colour yellow
_exptl_crystal_density_diffrn 1.535
_exptl_crystal_density_method 'not measured'
_exptl_crystal_description block
_exptl_crystal_F_000 1192
_exptl_crystal_size_max 0.25
_exptl_crystal_size_mid 0.22
_exptl_crystal_size_min 0.19
_refine_diff_density_max 1.088
_refine_diff_density_min -0.905
_refine_diff_density_rms 0.181
_refine_ls_extinction_method none
_refine_ls_goodness_of_fit_ref 1.175
_refine_ls_hydrogen_treatment constr
_refine_ls_matrix_type full
_refine_ls_number_parameters 323
_refine_ls_number_reflns 4218
_refine_ls_number_restraints 37
_refine_ls_restrained_S_all 1.171
_refine_ls_R_factor_all 0.1662
_refine_ls_R_factor_gt 0.1438
_refine_ls_shift/su_max 0.001
_refine_ls_shift/su_mean 0.000
_refine_ls_structure_factor_coef Fsqd
_refine_ls_weighting_details 'calc w=1/[\s^2^(Fo^2^)+(0.0000P)^2^+60.0000P] where P=(Fo^2^+2Fc^2^)/3'
_refine_ls_weighting_scheme calc
_refine_ls_wR_factor_gt 0.1838
_refine_ls_wR_factor_ref 0.3170
_reflns_number_gt 3360
_reflns_number_total 4218
_reflns_threshold_expression >2sigma(I)
_cod_data_source_file c6dt04903f2.cif
_cod_data_source_block 20131118d
_cod_depositor_comments
;
The following automatic conversions were performed:

'_symmetry_cell_setting' value 'Monoclinic' changed to 'monoclinic'
according to
/usr/data/users/saulius/crontab/automatic-downloads/rss-feeds/RSC/lib/dictionaries/cif_core.dic
dictionary named 'cif_core.dic' version 2.4.2 from 2011-04-26.

Automatic conversion script
Id: cif_fix_values 4268 2015-11-12 08:31:59Z antanas 

 Adding full bibliography for 7042120--7042122.cif.
;
_cod_original_sg_symbol_H-M P21/c
_cod_database_code 7042122

loop_
_symmetry_equiv_pos_as_xyz
'x, y, z'
'-x, y+1/2, -z+1/2'
'-x, -y, -z'
'x, -y-1/2, z-1/2'

loop_
_atom_site_label
_atom_site_type_symbol
_atom_site_fract_x
_atom_site_fract_y
_atom_site_fract_z
_atom_site_U_iso_or_equiv
_atom_site_adp_type
_atom_site_occupancy
_atom_site_symmetry_multiplicity
_atom_site_calc_flag
_atom_site_refinement_flags
_atom_site_disorder_assembly
_atom_site_disorder_group
C1 C -0.1046(6) -0.468(2) 0.2124(3) 0.107(4) Uani 1 1 d . . .
H1A H -0.0703 -0.3215 0.2219 0.161 Uiso 1 1 calc R . .
H1B H -0.1119 -0.5579 0.2416 0.161 Uiso 1 1 calc R . .
H1C H -0.1500 -0.3949 0.1938 0.161 Uiso 1 1 calc R . .
C2 C -0.2087(15) -0.248(6) 0.0819(11) 0.062(4) Uani 0.25 1 d PU A 1
H2A H -0.2586 -0.2856 0.0662 0.093 Uiso 0.25 1 calc PR A 1
H2B H -0.1967 -0.0662 0.0737 0.093 Uiso 0.25 1 calc PR A 1
H2C H -0.2014 -0.2652 0.1172 0.093 Uiso 0.25 1 calc PR A 1
C2' C -0.1965(5) -0.194(2) 0.0507(4) 0.067(3) Uani 0.75 1 d PU A 2
H2'A H -0.1951 -0.1187 0.0189 0.100 Uiso 0.75 1 calc PR A 2
H2'B H -0.1747 -0.0683 0.0765 0.100 Uiso 0.75 1 calc PR A 2
H2'C H -0.2460 -0.2270 0.0519 0.100 Uiso 0.75 1 calc PR A 2
C3 C -0.0307(3) -0.4862(12) 0.1383(2) 0.0460(17) Uani 1 1 d . . .
C4 C -0.0637(3) -0.3923(12) 0.0934(3) 0.0456(18) Uani 1 1 d . A .
C5 C 0.0613(3) -0.1574(12) 0.11524(17) 0.0322(14) Uani 1 1 d . A .
C6 C 0.1194(3) -0.0001(11) 0.11630(17) 0.0316(13) Uani 1 1 d . . .
C7 C 0.2468(2) 0.2156(10) 0.14103(19) 0.0286(13) Uani 1 1 d . . .
C8 C 0.2132(2) 0.3387(10) 0.09675(18) 0.0274(13) Uani 1 1 d . . .
C9 C 0.2503(3) 0.5305(11) 0.07517(19) 0.0326(14) Uani 1 1 d . . .
H9 H 0.2278 0.6119 0.0451 0.039 Uiso 1 1 calc R . .
C10 C 0.3213(2) 0.6001(9) 0.09878(17) 0.0242(12) Uani 1 1 d . . .
C11 C 0.3552(2) 0.4682(9) 0.14203(16) 0.0233(12) Uani 1 1 d . . .
C12 C 0.3175(2) 0.2823(10) 0.16492(18) 0.0282(13) Uani 1 1 d . . .
H12 H 0.3394 0.2052 0.1955 0.034 Uiso 1 1 calc R . .
C13 C 0.3511(3) 0.8422(11) 0.02913(19) 0.0338(14) Uani 1 1 d . . .
C14 C 0.3976(3) 1.0755(11) 0.01587(18) 0.0373(15) Uani 1 1 d . . .
C15 C 0.4340(4) 1.3135(15) -0.04548(18) 0.074(2) Uani 1 1 d . . .
H15A H 0.4851 1.2784 -0.0313 0.089 Uiso 1 1 calc R B 1
H15B H 0.4216 1.4893 -0.0336 0.089 Uiso 1 1 calc RD B 1
C16 C 0.4197(9) 1.312(4) -0.0974(6) 0.074(3) Uani 0.50 1 d PU C 1
H16A H 0.4479 1.1718 -0.1081 0.112 Uiso 0.50 1 calc PR C 1
H16B H 0.4325 1.4865 -0.1089 0.112 Uiso 0.50 1 calc PR C 1
H16C H 0.3690 1.2783 -0.1109 0.112 Uiso 0.50 1 calc PR C 1
C16' C 0.3863(7) 1.429(5) -0.1067(3) 0.183(4) Uani 0.50 1 d PU C 2
H16D H 0.3541 1.5756 -0.1035 0.274 Uiso 0.50 1 calc PRD C 2
H16E H 0.3588 1.2807 -0.1245 0.274 Uiso 0.50 1 calc PR C 2
H16F H 0.4209 1.4925 -0.1246 0.274 Uiso 0.50 1 calc PR C 2
C17 C 0.4752(2) 0.3008(10) 0.17426(18) 0.0280(13) Uani 1 1 d . . .
C18 C 0.5509(2) 0.3710(9) 0.20255(16) 0.0202(11) Uani 1 1 d . . .
C19 C 0.6750(3) 0.2404(15) 0.2255(3) 0.056(2) Uani 1 1 d . . .
H19A H 0.6921 0.4130 0.2154 0.068 Uiso 1 1 calc R D 1
H19B H 0.6760 0.2520 0.2606 0.068 Uiso 1 1 calc R D 1
C20 C 0.7204(7) 0.033(3) 0.2178(5) 0.050(3) Uani 0.50 1 d PU E 1
H20A H 0.7333 -0.0789 0.2470 0.075 Uiso 0.50 1 calc PR E 1
H20B H 0.7636 0.1103 0.2109 0.075 Uiso 0.50 1 calc PR E 1
H20C H 0.6960 -0.0761 0.1900 0.075 Uiso 0.50 1 calc PR E 1
C20' C 0.7230(7) 0.085(3) 0.1959(6) 0.059(3) Uani 0.50 1 d PU E 2
H20D H 0.7733 0.1045 0.2127 0.089 Uiso 0.50 1 calc PR E 2
H20E H 0.7153 0.1601 0.1631 0.089 Uiso 0.50 1 calc PR E 2
H20F H 0.7102 -0.1048 0.1939 0.089 Uiso 0.50 1 calc PR E 2
N1 N 0.4312(2) 0.5089(8) 0.16565(14) 0.0247(10) Uani 1 1 d . . .
H1 H 0.4473 0.6705 0.1740 0.030 Uiso 1 1 calc R . .
N2 N 0.3593(2) 0.7957(8) 0.07713(14) 0.0276(11) Uani 1 1 d . . .
H2 H 0.3909 0.8939 0.0971 0.033 Uiso 1 1 calc R . .
O1 O 0.46179(19) 0.0605(7) 0.16044(14) 0.0356(10) Uani 1 1 d . . .
O2 O 0.5636(2) 0.5721(8) 0.22923(15) 0.0471(12) Uani 1 1 d . . .
O3 O 0.5999(2) 0.1920(8) 0.19715(16) 0.046 Uani 1 1 d . E .
O4 O 0.3131(2) 0.7046(10) -0.00520(14) 0.0558(13) Uani 1 1 d . . .
O5 O 0.4361(3) 1.2101(9) 0.04797(16) 0.0620(14) Uani 1 1 d . . .
O6 O 0.3894(2) 1.0979(9) -0.03136(15) 0.051 Uani 1 1 d . C .
S1 S -0.06959(11) -0.7106(4) 0.17415(8) 0.0733(6) Uani 1 1 d . . .
S2 S -0.14916(9) -0.4970(4) 0.05926(8) 0.0664(6) Uani 1 1 d . . .
S3 S 0.05641(8) -0.3774(3) 0.16381(5) 0.0435(4) Uani 1 1 d . . .
S4 S -0.01520(8) -0.1613(4) 0.06555(6) 0.0488(4) Uani 1 1 d . . .
S5 S 0.19532(7) -0.0135(3) 0.16659(5) 0.0399(4) Uani 1 1 d . . .
S6 S 0.12656(7) 0.2254(3) 0.06856(5) 0.0420(4) Uani 1 1 d . . .

loop_
_atom_site_aniso_label
_atom_site_aniso_U_11
_atom_site_aniso_U_22
_atom_site_aniso_U_33
_atom_site_aniso_U_23
_atom_site_aniso_U_13
_atom_site_aniso_U_12
C1 0.154(7) 0.122(7) 0.053(4) 0.028(5) 0.038(4) -0.027(7)
C2 0.059(6) 0.061(6) 0.063(6) -0.004(5) 0.009(5) -0.003(5)
C2' 0.056(4) 0.071(4) 0.074(4) -0.007(4) 0.015(3) -0.001(4)
C3 0.039(3) 0.032(3) 0.069(4) -0.003(3) 0.017(2) -0.014(2)
C4 0.014(2) 0.041(3) 0.078(4) 0.000(3) 0.005(2) -0.008(2)
C5 0.028(2) 0.046(3) 0.021(2) 0.003(2) 0.0034(18) -0.002(2)
C6 0.034(2) 0.041(3) 0.018(2) 0.001(2) 0.0037(18) 0.000(2)
C7 0.024(2) 0.022(2) 0.038(3) 0.000(2) 0.0047(18) 0.000(2)
C8 0.022(2) 0.023(2) 0.031(2) -0.002(2) -0.0058(18) -0.0030(19)
C9 0.031(2) 0.032(3) 0.030(2) 0.009(2) -0.002(2) 0.002(2)
C10 0.025(2) 0.020(2) 0.024(2) 0.0035(19) -0.0004(17) -0.0072(19)
C11 0.029(2) 0.019(2) 0.017(2) -0.0036(18) -0.0050(17) -0.0079(19)
C12 0.028(2) 0.022(2) 0.025(2) 0.007(2) -0.0122(18) -0.003(2)
C13 0.030(2) 0.040(3) 0.028(2) 0.006(2) -0.0023(19) -0.008(2)
C14 0.054(3) 0.035(3) 0.020(2) -0.001(2) 0.003(2) -0.005(3)
C15 0.114(5) 0.058(4) 0.065(4) 0.006(3) 0.050(3) -0.025(4)
C16 0.080(5) 0.074(5) 0.070(5) 0.012(4) 0.020(4) -0.015(4)
C16' 0.181(6) 0.181(6) 0.185(7) 0.001(5) 0.040(5) 0.000(5)
C17 0.023(2) 0.024(2) 0.034(2) -0.002(2) 0.0010(18) -0.0096(19)
C18 0.0140(18) 0.015(2) 0.026(2) 0.0003(18) -0.0063(16) -0.0024(17)
C19 0.026(3) 0.055(4) 0.080(5) 0.009(4) -0.006(3) -0.005(3)
C20 0.047(4) 0.055(5) 0.047(4) -0.002(4) 0.008(4) 0.002(4)
C20' 0.052(5) 0.060(5) 0.066(5) 0.000(4) 0.014(4) 0.006(4)
N1 0.0226(17) 0.0186(18) 0.0273(19) -0.0003(17) -0.0056(15) -0.0056(16)
N2 0.0275(18) 0.025(2) 0.0256(19) 0.0017(17) -0.0039(15) -0.0137(17)
O1 0.0373(18) 0.0205(17) 0.043(2) -0.0054(16) -0.0032(15) -0.0084(15)
O2 0.0373(19) 0.044(2) 0.048(2) -0.0186(19) -0.0127(17) 0.0003(19)
O3 0.030 0.039 0.061 -0.002 -0.006 -0.005
O4 0.069(2) 0.063(3) 0.0292(19) 0.001(2) -0.0016(18) -0.032(2)
O5 0.087(3) 0.055(2) 0.045(2) -0.005(2) 0.018(2) -0.043(2)
O6 0.047 0.053 0.050 0.009 0.009 -0.016
S1 0.0725(10) 0.0572(10) 0.0896(12) 0.0255(9) 0.0179(9) -0.0269(9)
S2 0.0468(8) 0.0629(10) 0.0792(12) -0.0032(10) -0.0055(8) -0.0290(8)
S3 0.0352(6) 0.0512(8) 0.0405(7) 0.0110(7) 0.0018(5) -0.0132(6)
S4 0.0364(7) 0.0612(9) 0.0423(8) 0.0112(7) -0.0039(6) -0.0187(7)
S5 0.0292(6) 0.0519(8) 0.0353(6) 0.0158(6) 0.0006(5) -0.0121(6)
S6 0.0275(6) 0.0579(8) 0.0360(7) 0.0149(7) -0.0020(5) -0.0156(6)

loop_
_atom_type_symbol
_atom_type_description
_atom_type_scat_dispersion_real
_atom_type_scat_dispersion_imag
_atom_type_scat_source
C C 0.0033 0.0016 'International Tables Vol C Tables 4.2.6.8 and 6.1.1.4'
H H 0.0000 0.0000 'International Tables Vol C Tables 4.2.6.8 and 6.1.1.4'
N N 0.0061 0.0033 'International Tables Vol C Tables 4.2.6.8 and 6.1.1.4'
O O 0.0106 0.0060 'International Tables Vol C Tables 4.2.6.8 and 6.1.1.4'
S S 0.1246 0.1234 'International Tables Vol C Tables 4.2.6.8 and 6.1.1.4'

loop_
_geom_angle_atom_site_label_1
_geom_angle_atom_site_label_2
_geom_angle_atom_site_label_3
_geom_angle
S1 C1 H1A 109.5
S1 C1 H1B 109.5
H1A C1 H1B 109.5
S1 C1 H1C 109.5
H1A C1 H1C 109.5
H1B C1 H1C 109.5
S2 C2 H2A 109.5
S2 C2 H2B 109.5
H2A C2 H2B 109.5
S2 C2 H2C 109.5
H2A C2 H2C 109.5
H2B C2 H2C 109.5
S2 C2' H2'A 109.5
S2 C2' H2'B 109.5
H2'A C2' H2'B 109.5
S2 C2' H2'C 109.5
H2'A C2' H2'C 109.5
H2'B C2' H2'C 109.5
C4 C3 S3 117.9(5)
C4 C3 S1 125.2(4)
S3 C3 S1 116.9(4)
C3 C4 S2 124.9(5)
C3 C4 S4 117.1(4)
S2 C4 S4 117.8(4)
C6 C5 S3 122.1(4)
C6 C5 S4 123.3(4)
S3 C5 S4 114.6(3)
C5 C6 S6 123.8(4)
C5 C6 S5 120.9(4)
S6 C6 S5 115.3(3)
C8 C7 C12 120.8(5)
C8 C7 S5 117.3(3)
C12 C7 S5 121.9(4)
C9 C8 C7 120.3(4)
C9 C8 S6 122.9(4)
C7 C8 S6 116.7(4)
C8 C9 C10 119.6(4)
C8 C9 H9 120.2
C10 C9 H9 120.2
N2 C10 C11 120.4(4)
N2 C10 C9 119.9(4)
C11 C10 C9 119.6(4)
C12 C11 C10 121.0(4)
C12 C11 N1 116.4(4)
C10 C11 N1 122.6(4)
C11 C12 C7 118.5(4)
C11 C12 H12 120.8
C7 C12 H12 120.8
O4 C13 N2 125.8(5)
O4 C13 C14 118.6(5)
N2 C13 C14 115.4(4)
O5 C14 O6 127.7(6)
O5 C14 C13 120.8(5)
O6 C14 C13 111.5(4)
O6 C15 C16 106.7(8)
O6 C15 C16' 106.5(8)
C16 C15 C16' 26.8(9)
O6 C15 H15A 110.4
C16 C15 H15A 110.4
C16' C15 H15A 131.5
O6 C15 H15B 110.4
C16 C15 H15B 110.4
C16' C15 H15B 86.1
H15A C15 H15B 108.6
C15 C16 H16A 109.5
C15 C16 H16B 109.5
H16A C16 H16B 109.5
C15 C16 H16C 109.5
H16A C16 H16C 109.5
H16B C16 H16C 109.5
C15 C16' H16D 109.5
C15 C16' H16E 109.5
H16D C16' H16E 109.5
C15 C16' H16F 109.5
H16D C16' H16F 109.5
H16E C16' H16F 109.5
O1 C17 N1 127.5(4)
O1 C17 C18 118.5(4)
N1 C17 C18 114.0(4)
O2 C18 O3 124.3(4)
O2 C18 C17 121.9(4)
O3 C18 C17 113.7(4)
C20 C19 O3 111.0(7)
C20 C19 C20' 25.4(8)
O3 C19 C20' 104.6(7)
C20 C19 H19A 109.4
O3 C19 H19A 109.4
C20' C19 H19A 89.8
C20 C19 H19B 109.4
O3 C19 H19B 109.4
C20' C19 H19B 132.8
H19A C19 H19B 108.0
C19 C20 H20A 109.5
C19 C20 H20B 109.5
H20A C20 H20B 109.5
C19 C20 H20C 109.5
H20A C20 H20C 109.5
H20B C20 H20C 109.5
C19 C20' H20D 109.5
C19 C20' H20E 109.5
H20D C20' H20E 109.5
C19 C20' H20F 109.5
H20D C20' H20F 109.5
H20E C20' H20F 109.5
C17 N1 C11 120.0(4)
C17 N1 H1 120.0
C11 N1 H1 120.0
C13 N2 C10 126.3(4)
C13 N2 H2 116.8
C10 N2 H2 116.8
C18 O3 C19 116.9(4)
C14 O6 C15 113.2(4)
C3 S1 C1 100.3(4)
C2' S2 C4 102.0(4)
C2' S2 C2 31.4(10)
C4 S2 C2 100.5(9)
C3 S3 C5 95.4(3)
C5 S4 C4 94.8(3)
C7 S5 C6 94.9(2)
C8 S6 C6 95.5(2)

loop_
_geom_bond_atom_site_label_1
_geom_bond_atom_site_label_2
_geom_bond_distance
C1 S1 1.818(10)
C1 H1A 0.9600
C1 H1B 0.9600
C1 H1C 0.9600
C2 S2 1.86(3)
C2 H2A 0.9600
C2 H2B 0.9600
C2 H2C 0.9600
C2' S2 1.719(10)
C2' H2'A 0.9600
C2' H2'B 0.9600
C2' H2'C 0.9600
C3 C4 1.334(9)
C3 S3 1.719(6)
C3 S1 1.754(7)
C4 S2 1.748(5)
C4 S4 1.746(6)
C5 C6 1.338(7)
C5 S3 1.742(5)
C5 S4 1.747(5)
C6 S6 1.752(5)
C6 S5 1.752(5)
C7 C8 1.379(7)
C7 C12 1.386(6)
C7 S5 1.741(5)
C8 C9 1.389(7)
C8 S6 1.734(5)
C9 C10 1.393(6)
C9 H9 0.9300
C10 N2 1.413(6)
C10 C11 1.379(6)
C11 C12 1.398(7)
C11 N1 1.447(5)
C12 H12 0.9300
C13 O4 1.246(6)
C13 N2 1.321(7)
C13 C14 1.539(8)
C14 O5 1.205(7)
C14 O6 1.285(7)
C15 O6 1.462(8)
C15 C16 1.399(16)
C15 C16' 1.814(9)
C15 H15A 0.9700
C15 H15B 0.9700
C16 H16A 0.9600
C16 H16B 0.9600
C16 H16C 0.9600
C16' H16D 0.9600
C16' H16E 0.9600
C16' H16F 0.9600
C17 O1 1.245(6)
C17 N1 1.302(6)
C17 C18 1.502(6)
C18 O2 1.221(6)
C18 O3 1.311(6)
C19 C20 1.380(15)
C19 O3 1.472(6)
C19 C20' 1.558(17)
C19 H19A 0.9700
C19 H19B 0.9700
C20 H20A 0.9600
C20 H20B 0.9600
C20 H20C 0.9600
C20' H20D 0.9600
C20' H20E 0.9600
C20' H20F 0.9600
N1 H1 0.8600
N2 H2 0.8600

loop_
_geom_torsion_atom_site_label_1
_geom_torsion_atom_site_label_2
_geom_torsion_atom_site_label_3
_geom_torsion_atom_site_label_4
_geom_torsion
S3 C3 C4 S2 175.0(4)
S1 C3 C4 S2 -5.8(9)
S3 C3 C4 S4 -1.3(7)
S1 C3 C4 S4 177.9(4)
S3 C5 C6 S6 -179.6(3)
S4 C5 C6 S6 0.7(8)
S3 C5 C6 S5 1.5(7)
S4 C5 C6 S5 -178.2(3)
C12 C7 C8 C9 0.5(8)
S5 C7 C8 C9 177.8(4)
C12 C7 C8 S6 176.5(4)
S5 C7 C8 S6 -6.2(6)
C7 C8 C9 C10 -0.7(8)
S6 C8 C9 C10 -176.4(4)
C8 C9 C10 N2 -179.8(5)
C8 C9 C10 C11 3.1(8)
N2 C10 C11 C12 177.5(4)
C9 C10 C11 C12 -5.5(7)
N2 C10 C11 N1 -3.8(7)
C9 C10 C11 N1 173.3(5)
C10 C11 C12 C7 5.3(7)
N1 C11 C12 C7 -173.5(4)
C8 C7 C12 C11 -2.8(8)
S5 C7 C12 C11 -179.9(4)
O4 C13 C14 O5 -178.6(6)
N2 C13 C14 O5 -3.0(8)
O4 C13 C14 O6 0.8(7)
N2 C13 C14 O6 176.5(5)
O1 C17 C18 O2 -158.4(5)
N1 C17 C18 O2 23.9(7)
O1 C17 C18 O3 19.2(7)
N1 C17 C18 O3 -158.6(5)
O1 C17 N1 C11 7.1(8)
C18 C17 N1 C11 -175.4(4)
C12 C11 N1 C17 55.3(6)
C10 C11 N1 C17 -123.5(5)
O4 C13 N2 C10 -6.9(9)
C14 C13 N2 C10 177.8(5)
C11 C10 N2 C13 145.9(5)
C9 C10 N2 C13 -31.1(8)
O2 C18 O3 C19 0.1(8)
C17 C18 O3 C19 -177.4(5)
C20 C19 O3 C18 178.0(8)
C20' C19 O3 C18 -156.2(7)
O5 C14 O6 C15 0.7(9)
C13 C14 O6 C15 -178.7(5)
C16 C15 O6 C14 179.7(9)
C16' C15 O6 C14 -152.4(8)
C4 C3 S1 C1 -94.2(7)
S3 C3 S1 C1 85.0(5)
C3 C4 S2 C2' 121.7(7)
S4 C4 S2 C2' -62.1(6)
C3 C4 S2 C2 89.6(11)
S4 C4 S2 C2 -94.1(10)
C4 C3 S3 C5 2.8(6)
S1 C3 S3 C5 -176.5(4)
C6 C5 S3 C3 177.0(5)
S4 C5 S3 C3 -3.3(4)
C6 C5 S4 C4 -177.5(5)
S3 C5 S4 C4 2.8(4)
C3 C4 S4 C5 -0.9(6)
S2 C4 S4 C5 -177.5(4)
C8 C7 S5 C6 5.1(5)
C12 C7 S5 C6 -177.7(5)
C5 C6 S5 C7 176.6(5)
S6 C6 S5 C7 -2.3(4)
C9 C8 S6 C6 179.7(5)
C7 C8 S6 C6 3.8(5)
C5 C6 S6 C8 -179.2(5)
S5 C6 S6 C8 -0.3(4)
